data_4518326
loop_
_publ_author_name
'Zhang, Dongwei'
'Yokomori, So'
'Kameyama, Ryohei'
'Zhao, Changbin'
'Ueda, Akira'
'Zhang, Lei'
'Kumai, Reiji'
'Murakami, Youichi'
'Meng, Hong'
'Mori, Hatsumi'

_publ_section_title
;
 Effect of Alkyl Chain Length on Charge Transport Property of
 Anthracene-Based Organic Semiconductors.
;
_journal_name_full 'ACS applied materials &amp; interfaces'
_journal_paper_doi 10.1021/acsami.0c16144
_journal_year 2020
_chemical_formula_moiety 'C28 H22'
_chemical_formula_sum 'C28 H22'
_chemical_formula_weight 358.48
_space_group_crystal_system monoclinic
_space_group_IT_number 14
_space_group_name_Hall '-P 2ybc'
_space_group_name_H-M_alt 'P 1 21/c 1'
_atom_sites_solution_hydrogens geom
_atom_sites_solution_primary direct
_atom_sites_solution_secondary difmap
_cell_angle_alpha 90.0000
_cell_angle_beta 95.320(10)
_cell_angle_gamma 90.0000
_cell_formula_units_Z 2
_cell_length_a 20.740(2)
_cell_length_b 7.5410(8)
_cell_length_c 6.0844(6)
_cell_measurement_reflns_used 2696
_cell_measurement_temperature 296
_cell_measurement_theta_max 29.35
_cell_measurement_theta_min 2.71
_cell_volume 947.50(17)
_computing_cell_refinement 'CrysAlisPro 1.171.39.46 (Rigaku OD, 2018)'
_computing_data_collection 'CrysAlisPro 1.171.39.46 (Rigaku OD, 2018)'
_computing_data_reduction 'CrysAlisPro 1.171.39.46 (Rigaku OD, 2018)'
_computing_molecular_graphics 'CrystalStructure 4.3'
_computing_publication_material 'CrystalStructure 4.3 (Rigaku, 2019)'
_computing_structure_refinement 'SHELXL Version 2018/3 (Sheldrick, 2008)'
_computing_structure_solution 'SHELXT Version 2018/2 (Sheldrick, 2014)'
_diffrn_ambient_temperature 296
_diffrn_measured_fraction_theta_full 0.999
_diffrn_measured_fraction_theta_max 0.910
_diffrn_measurement_device_type 'Rigaku Mercury70'
_diffrn_radiation_type 'Mo K\a'
_diffrn_radiation_wavelength 0.71073
_diffrn_reflns_av_R_equivalents 0.0364
_diffrn_reflns_av_unetI/netI 0.0518
_diffrn_reflns_Laue_measured_fraction_full 0.999
_diffrn_reflns_Laue_measured_fraction_max 0.910
_diffrn_reflns_limit_h_max 27
_diffrn_reflns_limit_h_min -27
_diffrn_reflns_limit_k_max 10
_diffrn_reflns_limit_k_min -8
_diffrn_reflns_limit_l_max 8
_diffrn_reflns_limit_l_min -8
_diffrn_reflns_number 7909
_diffrn_reflns_point_group_measured_fraction_full 0.999
_diffrn_reflns_point_group_measured_fraction_max 0.910
_diffrn_reflns_theta_full 25.242
_diffrn_reflns_theta_max 30.412
_diffrn_reflns_theta_min 1.972
_diffrn_standards_number 0
_exptl_absorpt_coefficient_mu 0.071
_exptl_absorpt_correction_T_max 1.000
_exptl_absorpt_correction_T_min 0.841
_exptl_absorpt_correction_type multi-scan
_exptl_absorpt_process_details
;
CrysAlisPro 1.171.39.46 (Rigaku Oxford Diffraction, 2018)
Empirical absorption correction using spherical harmonics,
 implemented in SCALE3 ABSPACK scaling algorithm.
;
_exptl_crystal_colour nONE
_exptl_crystal_density_diffrn 1.256
_exptl_crystal_density_method 'not measured'
_exptl_crystal_description nONE
_exptl_crystal_F_000 380.00
_refine_diff_density_max 0.27
_refine_diff_density_min -0.23
_refine_ls_extinction_method none
_refine_ls_goodness_of_fit_ref 1.058
_refine_ls_hydrogen_treatment constr
_refine_ls_number_parameters 128
_refine_ls_number_reflns 2621
_refine_ls_number_restraints 0
_refine_ls_R_factor_all 0.1582
_refine_ls_R_factor_gt 0.0717
_refine_ls_shift/su_max 0.000
_refine_ls_structure_factor_coef Fsqd
_refine_ls_weighting_details 'w = 1/[\s^2^(Fo^2^)+(0.1194P)^2^+0.0205P] where P=(Fo^2^+2Fc^2^)/3'
_refine_ls_weighting_scheme calc
_refine_ls_wR_factor_gt 0.1837
_refine_ls_wR_factor_ref 0.2441
_reflns_Friedel_coverage 0.000
_reflns_number_gt 1285
_reflns_number_total 2621
_reflns_threshold_expression F^2^>2.0\s(F^2^)
_cod_data_source_file am0c16144_si_001.cif
_cod_data_source_block xcalibur
_cod_database_code 4518326

loop_
_space_group_symop_id
_space_group_symop_operation_xyz
1 +X,+Y,+Z
2 -X,1/2+Y,1/2-Z
3 -X,-Y,-Z
4 +X,-1/2-Y,-1/2+Z

loop_
_atom_site_label
_atom_site_type_symbol
_atom_site_fract_x
_atom_site_fract_y
_atom_site_fract_z
_atom_site_U_iso_or_equiv
_atom_site_adp_type
_atom_site_occupancy
_atom_site_site_symmetry_order
_atom_site_calc_flag
_atom_site_refinement_flags_posn
_atom_site_refinement_flags_adp
_atom_site_refinement_flags_occupancy
_atom_site_disorder_assembly
_atom_site_disorder_group
C1 C 0.55396(10) 0.5475(2) 0.6461(3) 0.0355(5) Uani 1 1 d . . . . .
C2 C 0.31918(9) 0.4974(2) 0.4941(3) 0.0375(5) Uani 1 1 d . . . . .
C3 C 0.49133(10) 0.5760(3) 0.7051(3) 0.0382(5) Uani 1 1 d . . . . .
H3 H 0.485730 0.626653 0.841371 0.046 Uiso 1 1 calc R U . . .
C4 C 0.38941(10) 0.4066(3) 0.2147(3) 0.0403(5) Uani 1 1 d . . . . .
H4 H 0.393855 0.361683 0.074591 0.048 Uiso 1 1 calc R U . . .
C5 C 0.43705(10) 0.5303(3) 0.5645(3) 0.0358(5) Uani 1 1 d . . . . .
C6 C 0.37304(9) 0.5512(2) 0.6257(3) 0.0377(5) Uani 1 1 d . . . . .
H6 H 0.367337 0.603558 0.760868 0.045 Uiso 1 1 calc R U . . .
C7 C 0.32937(10) 0.4266(3) 0.2811(3) 0.0410(5) Uani 1 1 d . . . . .
H7 H 0.293688 0.393574 0.186096 0.049 Uiso 1 1 calc R U . . .
C8 C 0.25313(10) 0.5041(3) 0.5693(3) 0.0385(5) Uani 1 1 d . . . . .
C9 C 0.24085(11) 0.5903(3) 0.7627(4) 0.0477(6) Uani 1 1 d . . . . .
H9 H 0.274772 0.645785 0.846732 0.057 Uiso 1 1 calc R U . . .
C10 C 0.17942(11) 0.5955(3) 0.8335(4) 0.0522(6) Uani 1 1 d . . . . .
H10 H 0.173267 0.654219 0.964373 0.063 Uiso 1 1 calc R U . . .
C11 C 0.12704(11) 0.5165(3) 0.7166(4) 0.0527(7) Uani 1 1 d . . . . .
C12 C 0.20030(11) 0.4220(3) 0.4517(4) 0.0533(7) Uani 1 1 d . . . . .
H12 H 0.206429 0.361169 0.322274 0.064 Uiso 1 1 calc R U . . .
C13 C 0.13893(11) 0.4293(3) 0.5240(4) 0.0600(7) Uani 1 1 d . . . . .
H13 H 0.104747 0.374185 0.440929 0.072 Uiso 1 1 calc R U . . .
C14 C 0.06024(12) 0.5266(4) 0.7939(5) 0.0770(9) Uani 1 1 d . . . . .
H14A H 0.034425 0.430290 0.731136 0.092 Uiso 1 1 calc R U . . .
H14B H 0.040454 0.637177 0.747799 0.092 Uiso 1 1 calc R U . . .
H14C H 0.063257 0.518602 0.951978 0.092 Uiso 1 1 calc R U . . .

loop_
_atom_site_aniso_label
_atom_site_aniso_U_11
_atom_site_aniso_U_22
_atom_site_aniso_U_33
_atom_site_aniso_U_23
_atom_site_aniso_U_13
_atom_site_aniso_U_12
C1 0.0382(12) 0.0369(11) 0.0312(10) 0.0010(8) 0.0024(9) -0.0009(9)
C2 0.0403(12) 0.0342(11) 0.0380(12) 0.0018(9) 0.0039(10) 0.0014(9)
C3 0.0438(12) 0.0398(12) 0.0313(10) -0.0046(8) 0.0058(9) -0.0011(9)
C4 0.0438(12) 0.0450(13) 0.0319(11) -0.0043(9) 0.0027(9) -0.0002(9)
C5 0.0382(12) 0.0361(11) 0.0334(11) 0.0007(8) 0.0047(9) -0.0014(8)
C6 0.0409(12) 0.0391(11) 0.0331(10) -0.0057(9) 0.0045(9) 0.0021(9)
C7 0.0391(12) 0.0440(12) 0.0391(11) -0.0019(9) -0.0010(9) -0.0006(9)
C8 0.0365(12) 0.0377(11) 0.0414(12) 0.0028(9) 0.0029(9) 0.0023(9)
C9 0.0434(13) 0.0546(14) 0.0454(13) -0.0074(11) 0.0055(10) -0.0018(10)
C10 0.0477(14) 0.0604(15) 0.0498(13) -0.0069(11) 0.0120(11) 0.0022(11)
C11 0.0451(14) 0.0550(14) 0.0589(15) 0.0013(12) 0.0094(12) -0.0007(11)
C12 0.0433(13) 0.0658(16) 0.0511(14) -0.0131(11) 0.0054(11) -0.0060(11)
C13 0.0390(13) 0.0761(18) 0.0645(16) -0.0126(13) 0.0023(12) -0.0085(12)
C14 0.0500(17) 0.095(2) 0.088(2) -0.0086(17) 0.0209(16) -0.0024(14)

loop_
_atom_type_symbol
_atom_type_description
_atom_type_scat_dispersion_real
_atom_type_scat_dispersion_imag
_atom_type_scat_source
C C 0.0033 0.0016
;
International Tables for Crystallography
(Vol. C, Tables 4.2.6.8 and 6.1.1.4)
;
H H 0.0000 0.0000
;
International Tables for Crystallography
(Vol. C, Table 6.1.1.4)
;

loop_
_geom_angle_atom_site_label_1
_geom_angle_atom_site_label_2
_geom_angle_atom_site_label_3
_geom_angle
_geom_angle_site_symmetry_1
_geom_angle_site_symmetry_3
_geom_angle_publ_flag
C3 C1 C4 123.03(18) . 3_666 ?
C3 C1 C5 119.53(19) . 3_666 ?
C4 C1 C5 117.44(18) 3_666 3_666 ?
C6 C2 C7 117.13(18) . . ?
C6 C2 C8 122.28(19) . . ?
C7 C2 C8 120.55(19) . . ?
C5 C3 C1 121.50(18) . . ?
C5 C3 H3 119.3 . . ?
C1 C3 H3 119.3 . . ?
C7 C4 C1 121.74(18) . 3_666 ?
C7 C4 H4 119.1 . . ?
C1 C4 H4 119.1 3_666 . ?
C3 C5 C6 122.25(18) . . ?
C3 C5 C1 118.97(18) . 3_666 ?
C6 C5 C1 118.73(19) . 3_666 ?
C2 C6 C5 122.95(19) . . ?
C2 C6 H6 118.5 . . ?
C5 C6 H6 118.5 . . ?
C4 C7 C2 121.9(2) . . ?
C4 C7 H7 119.1 . . ?
C2 C7 H7 119.1 . . ?
C9 C8 C12 116.4(2) . . ?
C9 C8 C2 121.6(2) . . ?
C12 C8 C2 122.0(2) . . ?
C10 C9 C8 121.6(2) . . ?
C10 C9 H9 119.2 . . ?
C8 C9 H9 119.2 . . ?
C11 C10 C9 122.1(2) . . ?
C11 C10 H10 118.9 . . ?
C9 C10 H10 118.9 . . ?
C10 C11 C13 116.6(2) . . ?
C10 C11 C14 121.4(2) . . ?
C13 C11 C14 121.9(2) . . ?
C13 C12 C8 121.3(2) . . ?
C13 C12 H12 119.4 . . ?
C8 C12 H12 119.4 . . ?
C11 C13 C12 121.9(2) . . ?
C11 C13 H13 119.1 . . ?
C12 C13 H13 119.1 . . ?
C11 C14 H14A 109.5 . . ?
C11 C14 H14B 109.5 . . ?
H14A C14 H14B 109.5 . . ?
C11 C14 H14C 109.5 . . ?
H14A C14 H14C 109.5 . . ?
H14B C14 H14C 109.5 . . ?

loop_
_geom_bond_atom_site_label_1
_geom_bond_atom_site_label_2
_geom_bond_distance
_geom_bond_site_symmetry_2
_geom_bond_publ_flag
C1 C3 1.396(3) . ?
C1 C4 1.425(3) 3_666 ?
C1 C5 1.437(3) 3_666 ?
C2 C6 1.374(3) . ?
C2 C7 1.435(3) . ?
C2 C8 1.485(3) . ?
C3 C5 1.393(3) . ?
C3 H3 0.9300 . ?
C4 C7 1.353(3) . ?
C4 H4 0.9300 . ?
C5 C6 1.420(3) . ?
C6 H6 0.9300 . ?
C7 H7 0.9300 . ?
C8 C9 1.388(3) . ?
C8 C12 1.397(3) . ?
C9 C10 1.383(3) . ?
C9 H9 0.9300 . ?
C10 C11 1.377(3) . ?
C10 H10 0.9300 . ?
C11 C13 1.386(3) . ?
C11 C14 1.506(3) . ?
C12 C13 1.386(3) . ?
C12 H12 0.9300 . ?
C13 H13 0.9300 . ?
C14 H14A 0.9600 . ?
C14 H14B 0.9600 . ?
C14 H14C 0.9600 . ?

loop_
_geom_torsion_atom_site_label_1
_geom_torsion_atom_site_label_2
_geom_torsion_atom_site_label_3
_geom_torsion_atom_site_label_4
_geom_torsion
_geom_torsion_site_symmetry_1
_geom_torsion_site_symmetry_2
_geom_torsion_site_symmetry_3
_geom_torsion_site_symmetry_4
_geom_torsion_publ_flag
C4 C1 C3 C5 179.67(19) 3_666 . . . ?
C5 C1 C3 C5 0.1(3) 3_666 . . . ?
C1 C3 C5 C6 177.17(16) . . . . ?
C1 C3 C5 C1 -0.1(3) . . . 3_666 ?
C7 C2 C6 C5 -3.6(3) . . . . ?
C8 C2 C6 C5 173.97(17) . . . . ?
C3 C5 C6 C2 -176.16(19) . . . . ?
C1 C5 C6 C2 1.2(3) 3_666 . . . ?
C1 C4 C7 C2 0.9(3) 3_666 . . . ?
C6 C2 C7 C4 2.6(3) . . . . ?
C8 C2 C7 C4 -175.00(17) . . . . ?
C6 C2 C8 C9 10.1(3) . . . . ?
C7 C2 C8 C9 -172.43(18) . . . . ?
C6 C2 C8 C12 -168.8(2) . . . . ?
C7 C2 C8 C12 8.7(3) . . . . ?
C12 C8 C9 C10 -0.6(3) . . . . ?
C2 C8 C9 C10 -179.55(19) . . . . ?
C8 C9 C10 C11 -0.2(3) . . . . ?
C9 C10 C11 C13 0.6(4) . . . . ?
C9 C10 C11 C14 -178.8(2) . . . . ?
C9 C8 C12 C13 1.0(3) . . . . ?
C2 C8 C12 C13 180.0(2) . . . . ?
C10 C11 C13 C12 -0.2(4) . . . . ?
C14 C11 C13 C12 179.2(2) . . . . ?
C8 C12 C13 C11 -0.6(4) . . . . ?
